data_7216306
loop_
_publ_author_name
'Knaust, Jacqueline M.'
'Keller, Steven W.'

_publ_section_title
;
 Supermolecular coordination isomers: synthesis and crystal structures of
 four new one-dimensional copper(i) coordination polymers with
 1,3-dithiane
;
_journal_issue 81
_journal_name_full CrystEngComm
_journal_page_first 459
_journal_paper_doi 10.1039/b310360a
_journal_volume 5
_journal_year 2003
_chemical_formula_sum 'C8 H14 B Cu F4 N2 S2'
_chemical_formula_weight 352.68
_chemical_name_systematic
;
?
;
_space_group_IT_number 61
_symmetry_space_group_name_Hall '-P 2ac 2ab'
_symmetry_space_group_name_H-M 'P b c a'
_atom_sites_solution_hydrogens geom
_atom_sites_solution_primary direct
_atom_sites_solution_secondary difmap
_audit_creation_method SHELXL-97
_cell_angle_alpha 90.00
_cell_angle_beta 90.00
_cell_angle_gamma 90.00
_cell_formula_units_Z 8
_cell_length_a 12.893(5)
_cell_length_b 11.621(4)
_cell_length_c 19.044(7)
_cell_measurement_temperature 173(2)
_cell_volume 2853.4(18)
_computing_structure_refinement 'SHELXL-97 (Sheldrick, 1997)'
_computing_structure_solution 'SHELXS-97 (Sheldrick, 1990)'
_diffrn_ambient_temperature 173(2)
_diffrn_measured_fraction_theta_full 0.998
_diffrn_measured_fraction_theta_max 0.998
_diffrn_radiation_monochromator graphite
_diffrn_radiation_source 'fine-focus sealed tube'
_diffrn_radiation_type MoK\a
_diffrn_radiation_wavelength 0.71073
_diffrn_reflns_av_R_equivalents 0.0341
_diffrn_reflns_av_sigmaI/netI 0.0257
_diffrn_reflns_limit_h_max 9
_diffrn_reflns_limit_h_min -16
_diffrn_reflns_limit_k_max 13
_diffrn_reflns_limit_k_min -14
_diffrn_reflns_limit_l_max 20
_diffrn_reflns_limit_l_min -24
_diffrn_reflns_number 16362
_diffrn_reflns_theta_full 27.12
_diffrn_reflns_theta_max 27.12
_diffrn_reflns_theta_min 2.14
_exptl_absorpt_coefficient_mu 1.850
_exptl_crystal_density_diffrn 1.642
_exptl_crystal_density_method 'not measured'
_exptl_crystal_F_000 1424
_refine_diff_density_max 0.404
_refine_diff_density_min -0.341
_refine_diff_density_rms 0.062
_refine_ls_extinction_coef 0.0000(3)
_refine_ls_extinction_expression Fc^*^=kFc[1+0.001xFc^2^\l^3^/sin(2\q)]^-1/4^
_refine_ls_extinction_method SHELXL
_refine_ls_goodness_of_fit_ref 0.815
_refine_ls_hydrogen_treatment mixed
_refine_ls_matrix_type full
_refine_ls_number_parameters 166
_refine_ls_number_reflns 3152
_refine_ls_number_restraints 0
_refine_ls_restrained_S_all 0.815
_refine_ls_R_factor_all 0.0400
_refine_ls_R_factor_gt 0.0290
_refine_ls_shift/su_max 0.000
_refine_ls_shift/su_mean 0.000
_refine_ls_structure_factor_coef Fsqd
_refine_ls_weighting_details 'calc w=1/[\s^2^(Fo^2^)+(0.1000P)^2^+0.0000P] where P=(Fo^2^+2Fc^2^)/3'
_refine_ls_weighting_scheme calc
_refine_ls_wR_factor_gt 0.0941
_refine_ls_wR_factor_ref 0.1057
_reflns_number_gt 2583
_reflns_number_total 3152
_reflns_threshold_expression >2sigma(I)
_cod_data_source_file b310360a.txt
_cod_data_source_block c:\manusc~1\dithiane\jmk_ii~1\work\pcba
_cod_original_cell_volume 2853.3(18)
_cod_database_code 7216306

loop_
_symmetry_equiv_pos_as_xyz
'x, y, z'
'-x+1/2, -y, z+1/2'
'x+1/2, -y+1/2, -z'
'-x, y+1/2, -z+1/2'
'-x, -y, -z'
'x-1/2, y, -z-1/2'
'-x-1/2, y-1/2, z'
'x, -y-1/2, z-1/2'

loop_
_atom_site_label
_atom_site_type_symbol
_atom_site_fract_x
_atom_site_fract_y
_atom_site_fract_z
_atom_site_U_iso_or_equiv
_atom_site_adp_type
_atom_site_occupancy
_atom_site_symmetry_multiplicity
_atom_site_calc_flag
_atom_site_refinement_flags
Cu1 Cu 0.21197(2) 0.23077(2) 0.489722(16) 0.02950(13) Uani 1 1 d .
S1 S 0.36994(4) 0.14247(5) 0.47746(3) 0.02712(16) Uani 1 1 d .
S2 S 0.25188(4) -0.07939(4) 0.45791(3) 0.02407(15) Uani 1 1 d .
F1 F 0.29671(12) 0.02435(15) 0.68859(9) 0.0528(4) Uani 1 1 d .
F2 F 0.43955(13) 0.11275(16) 0.64637(9) 0.0546(4) Uani 1 1 d .
F3 F 0.35808(13) 0.18558(15) 0.74139(9) 0.0521(4) Uani 1 1 d .
F4 F 0.44738(15) 0.01914(16) 0.74974(10) 0.0706(6) Uani 1 1 d .
N1 N 0.08858(16) 0.17541(17) 0.43624(11) 0.0360(5) Uani 1 1 d .
N2 N 0.16832(17) 0.23498(17) 0.58988(12) 0.0359(5) Uani 1 1 d .
C1 C 0.35577(17) -0.00749(19) 0.50263(12) 0.0259(4) Uani 1 1 d .
H1A H 0.4215 -0.0484 0.4926 0.031 Uiso 1 1 calc R
H1B H 0.3433 -0.0117 0.5539 0.031 Uiso 1 1 calc R
C2 C 0.29827(19) -0.0649(2) 0.36817(12) 0.0310(5) Uani 1 1 d .
H2A H 0.3664 -0.1036 0.3641 0.037 Uiso 1 1 calc R
H2B H 0.2494 -0.1047 0.3363 0.037 Uiso 1 1 calc R
C3 C 0.30949(19) 0.0599(2) 0.34473(12) 0.0340(5) Uani 1 1 d .
H3A H 0.3252 0.0615 0.2939 0.041 Uiso 1 1 calc R
H3B H 0.2426 0.0999 0.3519 0.041 Uiso 1 1 calc R
C4 C 0.39383(19) 0.1244(2) 0.38386(12) 0.0335(5) Uani 1 1 d .
H4A H 0.4019 0.2015 0.3623 0.040 Uiso 1 1 calc R
H4B H 0.4602 0.0828 0.3777 0.040 Uiso 1 1 calc R
C5 C 0.01482(19) 0.1425(2) 0.41026(12) 0.0323(5) Uani 1 1 d .
C6 C -0.07939(19) 0.0996(2) 0.37728(15) 0.0431(6) Uani 1 1 d .
H6A H -0.0612 0.0536 0.3359 0.065 Uiso 1 1 calc R
H6B H -0.1229 0.1646 0.3629 0.065 Uiso 1 1 calc R
H6C H -0.1176 0.0515 0.4108 0.065 Uiso 1 1 calc R
C7 C 0.14592(19) 0.2401(2) 0.64741(13) 0.0320(5) Uani 1 1 d .
C8 C 0.1170(2) 0.2464(2) 0.72119(14) 0.0404(6) Uani 1 1 d .
H8A H 0.0780 0.3175 0.7297 0.061 Uiso 1 1 calc R
H8B H 0.1797 0.2461 0.7502 0.061 Uiso 1 1 calc R
H8C H 0.0738 0.1800 0.7333 0.061 Uiso 1 1 calc R
B1 B 0.3848(2) 0.0854(2) 0.70657(15) 0.0350(6) Uani 1 1 d .

loop_
_atom_site_aniso_label
_atom_site_aniso_U_11
_atom_site_aniso_U_22
_atom_site_aniso_U_33
_atom_site_aniso_U_23
_atom_site_aniso_U_13
_atom_site_aniso_U_12
Cu1 0.0324(2) 0.02272(19) 0.0333(2) -0.00100(11) 0.00033(11) 0.00305(11)
S1 0.0260(3) 0.0187(3) 0.0366(3) -0.0008(2) -0.0033(2) -0.0005(2)
S2 0.0249(3) 0.0207(3) 0.0265(3) -0.0008(2) -0.0009(2) -0.0018(2)
F1 0.0440(9) 0.0529(10) 0.0616(11) 0.0019(9) -0.0081(8) -0.0147(8)
F2 0.0535(10) 0.0616(10) 0.0485(10) -0.0071(8) 0.0172(8) -0.0066(8)
F3 0.0531(10) 0.0492(10) 0.0540(10) -0.0145(8) 0.0115(8) 0.0011(8)
F4 0.0776(13) 0.0526(11) 0.0816(14) 0.0150(9) -0.0398(11) 0.0032(9)
N1 0.0292(10) 0.0332(11) 0.0457(12) -0.0052(9) -0.0014(9) 0.0045(8)
N2 0.0381(12) 0.0324(11) 0.0373(13) 0.0042(9) -0.0002(10) 0.0021(9)
C1 0.0292(11) 0.0188(10) 0.0298(11) 0.0007(8) -0.0047(8) 0.0015(9)
C2 0.0373(12) 0.0331(12) 0.0227(11) -0.0051(9) 0.0006(9) 0.0006(9)
C3 0.0398(12) 0.0384(13) 0.0238(12) 0.0057(10) 0.0032(9) 0.0056(11)
C4 0.0342(12) 0.0279(11) 0.0385(13) 0.0068(10) 0.0106(10) 0.0007(10)
C5 0.0315(12) 0.0293(11) 0.0363(12) -0.0033(9) 0.0040(10) 0.0043(10)
C6 0.0306(12) 0.0509(15) 0.0478(15) -0.0112(12) -0.0001(11) -0.0049(11)
C7 0.0306(12) 0.0294(11) 0.0360(14) 0.0072(10) -0.0002(10) 0.0009(9)
C8 0.0416(15) 0.0495(15) 0.0302(13) 0.0068(11) 0.0028(11) 0.0024(11)
B1 0.0342(14) 0.0376(15) 0.0333(14) 0.0032(11) -0.0024(11) 0.0011(11)

loop_
_atom_type_symbol
_atom_type_description
_atom_type_scat_dispersion_real
_atom_type_scat_dispersion_imag
_atom_type_scat_source
C C 0.0033 0.0016 'International Tables Vol C Tables 4.2.6.8 and 6.1.1.4'
H H 0.0000 0.0000 'International Tables Vol C Tables 4.2.6.8 and 6.1.1.4'
B B 0.0013 0.0007 'International Tables Vol C Tables 4.2.6.8 and 6.1.1.4'
F F 0.0171 0.0103 'International Tables Vol C Tables 4.2.6.8 and 6.1.1.4'
S S 0.1246 0.1234 'International Tables Vol C Tables 4.2.6.8 and 6.1.1.4'
Cu Cu 0.3201 1.2651 'International Tables Vol C Tables 4.2.6.8 and 6.1.1.4'
N N 0.0061 0.0033 'International Tables Vol C Tables 4.2.6.8 and 6.1.1.4'

loop_
_geom_angle_atom_site_label_1
_geom_angle_atom_site_label_2
_geom_angle_atom_site_label_3
_geom_angle
_geom_angle_site_symmetry_3
N2 Cu1 N1 105.77(9) .
N2 Cu1 S1 111.10(7) .
N1 Cu1 S1 120.79(6) .
N2 Cu1 S2 106.38(6) 7_665
N1 Cu1 S2 109.35(6) 7_665
S1 Cu1 S2 102.66(3) 7_665
C1 S1 C4 99.49(11) .
C1 S1 Cu1 108.25(7) .
C4 S1 Cu1 107.54(8) .
C1 S2 C2 99.06(11) .
C1 S2 Cu1 99.66(7) 7_655
C2 S2 Cu1 105.40(8) 7_655
C5 N1 Cu1 175.1(2) .
C7 N2 Cu1 177.7(2) .
S2 C1 S1 113.37(11) .
C3 C2 S2 113.23(16) .
C4 C3 C2 113.3(2) .
C3 C4 S1 114.62(16) .
N1 C5 C6 179.6(3) .
N2 C7 C8 179.9(3) .
F1 B1 F3 110.3(2) .
F1 B1 F2 109.4(2) .
F3 B1 F2 109.3(2) .
F1 B1 F4 109.9(2) .
F3 B1 F4 109.2(2) .
F2 B1 F4 108.8(2) .

loop_
_geom_bond_atom_site_label_1
_geom_bond_atom_site_label_2
_geom_bond_distance
_geom_bond_site_symmetry_2
Cu1 N2 1.989(2) .
Cu1 N1 1.995(2) .
Cu1 S1 2.2925(9) .
Cu1 S2 2.3349(10) 7_665
S1 C1 1.817(2) .
S1 C4 1.821(2) .
S2 C1 1.794(2) .
S2 C2 1.818(2) .
S2 Cu1 2.3349(10) 7_655
F1 B1 1.382(3) .
F2 B1 1.384(3) .
F3 B1 1.383(3) .
F4 B1 1.386(3) .
N1 C5 1.138(3) .
N2 C7 1.135(3) .
C2 C3 1.524(3) .
C3 C4 1.517(3) .
C5 C6 1.456(3) .
C7 C8 1.456(4) .
